data_2300634
loop_
_publ_author_name
'Wang, Yunchen'
'Yang, Taimin'
'Xu, Hongyi'
'Zou, Xiaodong'
'Wan, Wei'

_publ_section_title
;
 On the quality of the continuous rotation electron diffraction data for
 accurate atomic structure determination of inorganic compounds
;
_journal_coeditor_code KC5069SUP1
_journal_issue 4
_journal_name_full 'Journal of Applied Crystallography'
_journal_page_first
;
;
_journal_paper_doi 10.1107/S1600576718007604
_journal_volume 51
_journal_year 2018
_chemical_formula_sum 'F Fe O3 Se'
_chemical_formula_weight 201.80
_space_group_crystal_system monoclinic
_space_group_IT_number 14
_space_group_name_Hall '-P 2yn'
_space_group_name_H-M_alt 'P 1 21/n 1'
_symmetry_space_group_name_Hall '-P 2yn'
_symmetry_space_group_name_H-M 'P 1 21/n 1'
_audit_creation_method SHELXL-2014/7
_cell_angle_alpha 90
_cell_angle_beta 97.87(3)
_cell_angle_gamma 90
_cell_formula_units_Z 4
_cell_length_a 4.9560(10)
_cell_length_b 5.2020(10)
_cell_length_c 12.040(2)
_cell_measurement_reflns_used 640
_cell_measurement_temperature 293(2)
_cell_measurement_theta_max 0.91
_cell_measurement_theta_min 0.12
_cell_volume 307.48(10)
_computing_structure_refinement 'SHELXL-2014/7 (Sheldrick, 2014)'
_diffrn_ambient_temperature 293(2)
_diffrn_measured_fraction_theta_full 0.714
_diffrn_measured_fraction_theta_max 0.701
_diffrn_measurement_device_type 'JEOL JEM-2100'
_diffrn_radiation_wavelength 0.0251
_diffrn_reflns_av_R_equivalents 0.2103
_diffrn_reflns_av_unetI/netI 0.2519
_diffrn_reflns_Laue_measured_fraction_full 0.714
_diffrn_reflns_Laue_measured_fraction_max 0.701
_diffrn_reflns_limit_h_max 6
_diffrn_reflns_limit_h_min -6
_diffrn_reflns_limit_k_max 5
_diffrn_reflns_limit_k_min -5
_diffrn_reflns_limit_l_max 15
_diffrn_reflns_limit_l_min -15
_diffrn_reflns_number 1257
_diffrn_reflns_point_group_measured_fraction_full 0.714
_diffrn_reflns_point_group_measured_fraction_max 0.701
_diffrn_reflns_theta_full 0.863
_diffrn_reflns_theta_max 0.914
_diffrn_reflns_theta_min 0.121
_exptl_absorpt_coefficient_mu 0.000
_exptl_crystal_colour White
_exptl_crystal_density_diffrn 4.359
_exptl_crystal_description Plate
_exptl_crystal_F_000 88
_refine_diff_density_max 0.348
_refine_diff_density_min -0.356
_refine_diff_density_rms 0.104
_refine_ls_extinction_coef 4725(71)
_refine_ls_extinction_expression Fc^*^=kFc[1+0.001xFc^2^\l^3^/sin(2\q)]^-1/4^
_refine_ls_extinction_method 'SHELXL-2014/7 (Sheldrick 2014'
_refine_ls_goodness_of_fit_ref 1.255
_refine_ls_hydrogen_treatment undef
_refine_ls_matrix_type full
_refine_ls_number_parameters 26
_refine_ls_number_reflns 462
_refine_ls_number_restraints 0
_refine_ls_restrained_S_all 1.255
_refine_ls_R_factor_all 0.1905
_refine_ls_R_factor_gt 0.1523
_refine_ls_shift/su_max 0.060
_refine_ls_shift/su_mean 0.003
_refine_ls_structure_factor_coef Fsqd
_refine_ls_weighting_details 'w=1/[\s^2^(Fo^2^)+(0.1102P)^2^] where P=(Fo^2^+2Fc^2^)/3'
_refine_ls_weighting_scheme calc
_refine_ls_wR_factor_gt 0.3344
_refine_ls_wR_factor_ref 0.3676
_reflns_Friedel_coverage 0.000
_reflns_number_gt 317
_reflns_number_total 462
_reflns_threshold_expression 'I > 2\s(I)'
_cod_data_source_file kc5069sup1.cif
_cod_data_source_block dataset1
_cod_original_cell_volume 307.48(11)
_cod_database_code 2300634
_shelx_shelxl_version_number 2014/7
_shelx_space_group_comment
;
The symmetry employed for this shelxl refinement is uniquely defined
by the following loop, which should always be used as a source of
symmetry information in preference to the above space-group names.
They are only intended as comments.
;

loop_
_space_group_symop_operation_xyz
'x, y, z'
'-x+1/2, y+1/2, -z+1/2'
'-x, -y, -z'
'x-1/2, -y-1/2, z-1/2'

loop_
_atom_site_label
_atom_site_type_symbol
_atom_site_fract_x
_atom_site_fract_y
_atom_site_fract_z
_atom_site_U_iso_or_equiv
_atom_site_adp_type
_atom_site_occupancy
_atom_site_site_symmetry_order
_atom_site_calc_flag
Se1 Se 0.5168(9) 0.3609(11) 0.3332(3) 0.0052(13) Uiso 1 1 d
Fe1 Fe 0.4583(10) 0.2562(13) 0.0724(4) 0.0052(14) Uiso 1 1 d
O1 O 0.337(3) 0.628(4) 0.3507(11) 0.013(3) Uiso 1 1 d
O2 O 0.806(3) 0.440(3) 0.4234(10) 0.007(3) Uiso 1 1 d
O3 O 0.623(3) 0.426(3) 0.2093(9) 0.006(3) Uiso 1 1 d
F1 F 0.270(3) 0.570(3) 0.0114(10) 0.009(3) Uiso 1 1 d

loop_
_atom_type_symbol
_atom_type_description
_atom_type_scat_dispersion_real
_atom_type_scat_dispersion_imag
_atom_type_scat_source
O O 0.0000 0.0000 'International Tables Vol C Tables 4.2.6.8 and 6.1.1.4'
F F 0.0000 0.0000 'International Tables Vol C Tables 4.2.6.8 and 6.1.1.4'
Fe Fe 0.0000 0.0000 'International Tables Vol C Tables 4.2.6.8 and 6.1.1.4'
Se Se 0.0000 0.0000 'International Tables Vol C Tables 4.2.6.8 and 6.1.1.4'

loop_
_geom_angle_atom_site_label_1
_geom_angle_atom_site_label_2
_geom_angle_atom_site_label_3
_geom_angle
_geom_angle_site_symmetry_1
_geom_angle_site_symmetry_3
O1 Se1 O3 100.4(7) . .
O1 Se1 O2 97.8(8) . .
O3 Se1 O2 100.2(7) . .
O3 Fe1 O1 90.4(6) . 2_545
O3 Fe1 F1 93.6(6) . .
O1 Fe1 F1 96.5(7) 2_545 .
O3 Fe1 F1 89.4(6) . 3_665
O1 Fe1 F1 172.3(8) 2_545 3_665
F1 Fe1 F1 75.8(6) . 3_665
O3 Fe1 O2 100.1(6) . 2_645
O1 Fe1 O2 100.2(7) 2_545 2_645
F1 Fe1 O2 158.2(5) . 2_645
F1 Fe1 O2 87.4(6) 3_665 2_645
O3 Fe1 O2 176.0(6) . 4_565
O1 Fe1 O2 92.0(7) 2_545 4_565
F1 Fe1 O2 89.3(6) . 4_565
F1 Fe1 O2 88.6(5) 3_665 4_565
O2 Fe1 O2 76.4(6) 2_645 4_565
Se1 O1 Fe1 142.0(10) . 2
Se1 O2 Fe1 129.7(8) . 2_655
Se1 O2 Fe1 126.1(8) . 4_666
Fe1 O2 Fe1 103.6(6) 2_655 4_666
Se1 O3 Fe1 120.9(9) . .
Fe1 F1 Fe1 104.2(6) . 3_665

loop_
_geom_bond_atom_site_label_1
_geom_bond_atom_site_label_2
_geom_bond_distance
_geom_bond_site_symmetry_2
Se1 O1 1.680(18) .
Se1 O3 1.682(12) .
Se1 O2 1.727(14) .
Fe1 O3 1.947(15) .
Fe1 O1 1.952(16) 2_545
Fe1 F1 1.970(16) .
Fe1 F1 2.006(14) 3_665
Fe1 O2 2.014(16) 2_645
Fe1 O2 2.111(15) 4_565
O1 Fe1 1.952(16) 2
O2 Fe1 2.014(16) 2_655
O2 Fe1 2.111(15) 4_666
F1 Fe1 2.006(14) 3_665

_cod_database_fobs_code 2300634
